data_2233579
loop_
_publ_author_name
'Roberts, Sue A.'
'Martinez-Ariza, Guillermo'
'Dietrich, Justin'
'Hulme, Christopher'

_publ_section_title
;
 2,4-Diphenyl-6-trifluoromethyl-2,3-dihydro-1<i>H</i>,5<i>H</i>-pyrrolo[3,4-<i>c</i>]pyrrole-1,3-dione
;
_journal_coeditor_code NK2128
_journal_issue 2
_journal_name_full 'Acta Crystallographica Section E'
_journal_page_first o496
_journal_page_last o497
_journal_paper_doi 10.1107/S1600536812001675
_journal_volume 68
_journal_year 2012
_chemical_formula_iupac 'C19 H11 F3 N2 O2'
_chemical_formula_sum 'C19 H11 F3 N2 O2'
_chemical_formula_weight 356.30
_chemical_name_systematic
;
2,4-Diphenyl-6-trifluoromethyl-2,3-dihydro-1<i>H</i>,5<i>H</i>-
pyrrolo[3,4-<i>c</i>]pyrrole-1,3-dione
;
_space_group_crystal_system triclinic
_space_group_IT_number 2
_space_group_name_Hall '-P 1'
_space_group_name_H-M_alt 'P -1'
_symmetry_space_group_name_Hall '-P 1'
_symmetry_space_group_name_H-M 'P -1'
_atom_sites_solution_hydrogens geom
_atom_sites_solution_primary direct
_atom_sites_solution_secondary difmap
_cell_angle_alpha 67.542(2)
_cell_angle_beta 82.511(2)
_cell_angle_gamma 80.294(2)
_cell_formula_units_Z 4
_cell_length_a 10.4730(4)
_cell_length_b 12.2394(5)
_cell_length_c 13.4379(5)
_cell_measurement_reflns_used 9948
_cell_measurement_temperature 100.(2)
_cell_measurement_theta_max 26.7329
_cell_measurement_theta_min 2.5061
_cell_volume 1564.98(11)
_computing_cell_refinement 'SAINT (Bruker, 2007)'
_computing_data_collection 'APEX2 (Bruker, 2007)'
_computing_data_reduction 'SAINT (Bruker, 2007)'
_computing_molecular_graphics
;
ORTEP-3 for Windows (Farrugia, 1997), Mercury (Macrae <i>et al.</i>,
2008) and OLEX2
(Dolomanov <i>et al.</i>, 2009).
;
_computing_publication_material 'publCIF (Westrip, 2010)'
_computing_structure_refinement 'SHELXL97 (Sheldrick, 2008)'
_computing_structure_solution 'SHELXS97 (Sheldrick, 2008)'
_diffrn_ambient_temperature 100.(2)
_diffrn_detector_area_resol_mean 8.3333
_diffrn_measured_fraction_theta_full 0.998
_diffrn_measured_fraction_theta_max 0.998
_diffrn_measurement_device_type 'Bruker Kappa APEXII DUO CCD'
_diffrn_measurement_method '\f and \w scans'
_diffrn_radiation_monochromator graphite
_diffrn_radiation_type MoK\a
_diffrn_radiation_wavelength 0.71073
_diffrn_reflns_av_R_equivalents 0.0241
_diffrn_reflns_av_sigmaI/netI 0.0183
_diffrn_reflns_limit_h_max 13
_diffrn_reflns_limit_h_min -13
_diffrn_reflns_limit_k_max 15
_diffrn_reflns_limit_k_min -15
_diffrn_reflns_limit_l_max 16
_diffrn_reflns_limit_l_min -17
_diffrn_reflns_number 32220
_diffrn_reflns_theta_full 26.77
_diffrn_reflns_theta_max 26.77
_diffrn_reflns_theta_min 1.64
_exptl_absorpt_coefficient_mu 0.124
_exptl_absorpt_correction_T_max 0.98
_exptl_absorpt_correction_T_min 0.86
_exptl_absorpt_correction_type multi-scan
_exptl_absorpt_process_details '(SADABS; Bruker, 2007)'
_exptl_crystal_colour white
_exptl_crystal_density_diffrn 1.512
_exptl_crystal_density_method 'not measured'
_exptl_crystal_description prismatic
_exptl_crystal_F_000 728
_exptl_crystal_size_max 0.30
_exptl_crystal_size_mid 0.20
_exptl_crystal_size_min 0.20
_refine_diff_density_max 0.375
_refine_diff_density_min -0.402
_refine_ls_extinction_method none
_refine_ls_goodness_of_fit_ref 0.983
_refine_ls_hydrogen_treatment constr
_refine_ls_matrix_type full
_refine_ls_number_parameters 469
_refine_ls_number_reflns 6660
_refine_ls_number_restraints 0
_refine_ls_restrained_S_all 0.983
_refine_ls_R_factor_all 0.0414
_refine_ls_R_factor_gt 0.0358
_refine_ls_shift/su_max 0.000
_refine_ls_shift/su_mean 0.000
_refine_ls_structure_factor_coef Fsqd
_refine_ls_weighting_details 'calc w=1/[\s^2^(Fo^2^)+(0.0353P)^2^+1.1733P] where P=(Fo^2^+2Fc^2^)/3'
_refine_ls_weighting_scheme calc
_refine_ls_wR_factor_gt 0.0851
_refine_ls_wR_factor_ref 0.0890
_reflns_number_gt 5882
_reflns_number_total 6660
_reflns_threshold_expression I>2sigma(I)
_cod_data_source_file nk2128.cif
_cod_data_source_block I
_cod_database_code 2233579
_cod_database_fobs_code 2233579

loop_
_space_group_symop_operation_xyz
'x, y, z'
'-x, -y, -z'

loop_
_atom_site_type_symbol
_atom_site_label
_atom_site_fract_x
_atom_site_fract_y
_atom_site_fract_z
_atom_site_U_iso_or_equiv
_atom_site_adp_type
_atom_site_calc_flag
_atom_site_refinement_flags
_atom_site_occupancy
N N1 0.35532(11) 0.26068(9) 0.56592(9) 0.0148(2) Uani d . 1
H H1 0.325 0.3322 0.5223 0.018 Uiso calc R 1
N N2 0.50857(11) -0.07836(9) 0.78471(9) 0.0160(2) Uani d . 1
F F2 0.21712(9) 0.35605(8) 0.72938(8) 0.0317(2) Uani d . 1
F F3 0.14763(10) 0.18726(8) 0.81133(8) 0.0427(3) Uani d . 1
F F1 0.08781(9) 0.30162(10) 0.65371(8) 0.0374(2) Uani d . 1
O O1 0.34017(9) -0.03336(8) 0.89917(8) 0.0201(2) Uani d . 1
O O2 0.65695(9) -0.06867(8) 0.63809(8) 0.0202(2) Uani d . 1
C C12 0.63795(13) 0.15446(12) 0.41080(11) 0.0177(3) Uani d . 1
H H12 0.6364 0.0713 0.4483 0.021 Uiso calc R 1
C C1 0.30092(12) 0.20234(11) 0.66742(10) 0.0152(3) Uani d . 1
C C6 0.46392(12) 0.19190(11) 0.54172(10) 0.0143(2) Uani d . 1
C C3 0.39775(12) -0.00958(11) 0.81056(10) 0.0151(3) Uani d . 1
C C2 0.37467(12) 0.09388(11) 0.70964(10) 0.0148(2) Uani d . 1
C C7 0.55052(12) 0.23597(11) 0.44434(10) 0.0152(3) Uani d . 1
C C4 0.56091(12) -0.02501(11) 0.67653(10) 0.0152(3) Uani d . 1
C C5 0.47444(12) 0.08653(11) 0.63056(10) 0.0141(2) Uani d . 1
C C13 0.56303(13) -0.19193(11) 0.85754(11) 0.0171(3) Uani d . 1
C C8 0.55377(13) 0.35825(12) 0.38800(11) 0.0182(3) Uani d . 1
H H8 0.4948 0.4143 0.4099 0.022 Uiso calc R 1
C C9 0.64284(14) 0.39777(13) 0.30042(11) 0.0220(3) Uani d . 1
H H9 0.6443 0.4809 0.2623 0.026 Uiso calc R 1
C C14 0.56688(14) -0.29193(12) 0.83170(12) 0.0214(3) Uani d . 1
H H14 0.5332 -0.2851 0.767 0.026 Uiso calc R 1
C C11 0.72685(14) 0.19496(13) 0.32298(11) 0.0218(3) Uani d . 1
H H11 0.7857 0.1394 0.3004 0.026 Uiso calc R 1
C C18 0.61225(15) -0.20018(13) 0.95143(12) 0.0243(3) Uani d . 1
H H18 0.6099 -0.1312 0.9683 0.029 Uiso calc R 1
C C10 0.72999(14) 0.31659(13) 0.26804(11) 0.0232(3) Uani d . 1
H H10 0.7916 0.3441 0.2085 0.028 Uiso calc R 1
C C15 0.62048(15) -0.40205(13) 0.90134(13) 0.0279(3) Uani d . 1
H H15 0.6235 -0.4711 0.8844 0.034 Uiso calc R 1
C C16 0.66956(16) -0.41145(14) 0.99549(13) 0.0323(4) Uani d . 1
H H16 0.7063 -0.4869 1.043 0.039 Uiso calc R 1
C C17 0.66517(17) -0.31135(15) 1.02056(12) 0.0326(4) Uani d . 1
H H17 0.6985 -0.3185 1.0855 0.039 Uiso calc R 1
C C19 0.18769(13) 0.26076(12) 0.71546(11) 0.0189(3) Uani d . 1
F F4 0.44762(10) 0.84161(10) 0.14618(8) 0.0383(3) Uani d . 1
F F5 0.31060(9) 0.84493(9) 0.27591(8) 0.0373(2) Uani d . 1
F F6 0.44468(11) 0.68802(9) 0.29453(10) 0.0485(3) Uani d . 1
O O4 0.25551(9) 0.48629(8) 0.41050(7) 0.0179(2) Uani d . 1
O O3 -0.02763(9) 0.49810(8) 0.17043(8) 0.0192(2) Uani d . 1
N N3 0.23046(11) 0.79102(10) 0.08260(9) 0.0165(2) Uani d . 1
H H3 0.2561 0.8585 0.0371 0.02 Uiso calc R 1
N N4 0.10361(11) 0.46869(9) 0.30785(9) 0.0154(2) Uani d . 1
C C22 0.19988(12) 0.52244(11) 0.32763(10) 0.0147(2) Uani d . 1
C C26 0.06391(12) 0.78966(12) -0.03297(10) 0.0157(3) Uani d . 1
C C25 0.13700(12) 0.73589(11) 0.06384(10) 0.0151(3) Uani d . 1
C C21 0.21500(12) 0.62799(11) 0.22789(10) 0.0152(3) Uani d . 1
C C23 0.05479(12) 0.53067(11) 0.20333(10) 0.0151(3) Uani d . 1
C C24 0.12802(12) 0.63298(11) 0.15423(10) 0.0150(3) Uani d . 1
C C20 0.27846(13) 0.72673(12) 0.18161(11) 0.0168(3) Uani d . 1
C C31 0.00339(14) 0.71767(12) -0.06663(11) 0.0190(3) Uani d . 1
H H31 0.0126 0.6338 -0.0286 0.023 Uiso calc R 1
C C32 0.05449(13) 0.36364(11) 0.38542(10) 0.0157(3) Uani d . 1
C C28 -0.02495(14) 0.96323(12) -0.17831(11) 0.0217(3) Uani d . 1
H H28 -0.0347 1.0471 -0.2165 0.026 Uiso calc R 1
C C27 0.04938(13) 0.91299(12) -0.08956(11) 0.0187(3) Uani d . 1
H H27 0.0905 0.9625 -0.0672 0.022 Uiso calc R 1
C C37 0.13017(14) 0.25396(12) 0.40797(11) 0.0193(3) Uani d . 1
H H37 0.2151 0.248 0.3739 0.023 Uiso calc R 1
C C36 0.08002(15) 0.15257(12) 0.48124(12) 0.0236(3) Uani d . 1
H H36 0.1313 0.0768 0.4983 0.028 Uiso calc R 1
C C30 -0.07021(14) 0.76880(13) -0.15566(12) 0.0224(3) Uani d . 1
H H30 -0.1108 0.7196 -0.1787 0.027 Uiso calc R 1
C C34 -0.11889(14) 0.27239(13) 0.50622(12) 0.0242(3) Uani d . 1
H H34 -0.2041 0.2783 0.5397 0.029 Uiso calc R 1
C C33 -0.06943(14) 0.37408(12) 0.43446(11) 0.0206(3) Uani d . 1
H H33 -0.1198 0.4501 0.419 0.025 Uiso calc R 1
C C29 -0.08508(14) 0.89119(13) -0.21134(11) 0.0222(3) Uani d . 1
H H29 -0.1362 0.9257 -0.2719 0.027 Uiso calc R 1
C C38 0.37168(14) 0.77383(12) 0.22422(11) 0.0199(3) Uani d . 1
C C35 -0.04424(15) 0.16186(13) 0.52922(11) 0.0245(3) Uani d . 1
H H35 -0.0787 0.0922 0.5782 0.029 Uiso calc R 1

loop_
_atom_site_aniso_label
_atom_site_aniso_U_11
_atom_site_aniso_U_22
_atom_site_aniso_U_33
_atom_site_aniso_U_12
_atom_site_aniso_U_13
_atom_site_aniso_U_23
N1 0.0173(5) 0.0114(5) 0.0137(5) -0.0008(4) -0.0019(4) -0.0026(4)
N2 0.0183(5) 0.0130(5) 0.0143(5) -0.0014(4) -0.0012(4) -0.0026(4)
F2 0.0338(5) 0.0266(5) 0.0431(6) -0.0007(4) -0.0007(4) -0.0242(4)
F3 0.0475(6) 0.0241(5) 0.0342(5) 0.0060(4) 0.0236(5) 0.0010(4)
F1 0.0219(5) 0.0552(6) 0.0438(6) 0.0131(4) -0.0119(4) -0.0324(5)
O1 0.0212(5) 0.0188(5) 0.0164(5) -0.0041(4) 0.0026(4) -0.0030(4)
O2 0.0202(5) 0.0185(5) 0.0189(5) 0.0020(4) 0.0005(4) -0.0061(4)
C12 0.0195(6) 0.0172(6) 0.0164(6) -0.0021(5) -0.0031(5) -0.0055(5)
C1 0.0164(6) 0.0139(6) 0.0149(6) -0.0025(5) -0.0018(5) -0.0044(5)
C6 0.0151(6) 0.0142(6) 0.0147(6) -0.0015(5) -0.0037(5) -0.0058(5)
C3 0.0160(6) 0.0132(6) 0.0167(6) -0.0043(5) -0.0012(5) -0.0053(5)
C2 0.0158(6) 0.0143(6) 0.0150(6) -0.0035(5) -0.0008(5) -0.0057(5)
C7 0.0157(6) 0.0171(6) 0.0129(6) -0.0035(5) -0.0027(5) -0.0047(5)
C4 0.0172(6) 0.0140(6) 0.0146(6) -0.0032(5) -0.0028(5) -0.0045(5)
C5 0.0148(6) 0.0141(6) 0.0142(6) -0.0024(5) -0.0018(5) -0.0058(5)
C13 0.0170(6) 0.0139(6) 0.0153(6) -0.0010(5) -0.0004(5) -0.0003(5)
C8 0.0195(6) 0.0171(6) 0.0182(6) -0.0026(5) -0.0024(5) -0.0063(5)
C9 0.0243(7) 0.0197(7) 0.0192(7) -0.0074(5) -0.0024(5) -0.0022(5)
C14 0.0233(7) 0.0179(7) 0.0211(7) -0.0019(5) -0.0024(5) -0.0052(6)
C11 0.0193(7) 0.0268(7) 0.0190(7) -0.0002(5) -0.0001(5) -0.0096(6)
C18 0.0283(8) 0.0243(7) 0.0186(7) -0.0010(6) -0.0029(6) -0.0067(6)
C10 0.0207(7) 0.0296(8) 0.0161(7) -0.0070(6) 0.0021(5) -0.0044(6)
C15 0.0309(8) 0.0157(7) 0.0307(8) 0.0000(6) 0.0024(6) -0.0042(6)
C16 0.0350(9) 0.0228(8) 0.0229(8) 0.0068(6) -0.0013(6) 0.0047(6)
C17 0.0379(9) 0.0355(9) 0.0163(7) 0.0030(7) -0.0077(6) -0.0020(6)
C19 0.0212(7) 0.0153(6) 0.0180(6) -0.0004(5) -0.0002(5) -0.0049(5)
F4 0.0402(6) 0.0568(6) 0.0266(5) -0.0341(5) 0.0090(4) -0.0172(5)
F5 0.0337(5) 0.0514(6) 0.0435(6) -0.0149(4) 0.0028(4) -0.0339(5)
F6 0.0552(7) 0.0263(5) 0.0633(7) -0.0056(5) -0.0444(6) -0.0029(5)
O4 0.0207(5) 0.0152(4) 0.0159(5) -0.0006(4) -0.0047(4) -0.0032(4)
O3 0.0220(5) 0.0173(5) 0.0189(5) -0.0057(4) -0.0032(4) -0.0056(4)
N3 0.0199(6) 0.0138(5) 0.0142(5) -0.0054(4) -0.0022(4) -0.0018(4)
N4 0.0181(5) 0.0121(5) 0.0143(5) -0.0025(4) -0.0014(4) -0.0027(4)
C22 0.0156(6) 0.0127(6) 0.0153(6) 0.0001(5) 0.0002(5) -0.0058(5)
C26 0.0159(6) 0.0173(6) 0.0121(6) -0.0017(5) 0.0002(5) -0.0041(5)
C25 0.0164(6) 0.0138(6) 0.0155(6) -0.0021(5) 0.0002(5) -0.0062(5)
C21 0.0158(6) 0.0142(6) 0.0148(6) -0.0009(5) -0.0008(5) -0.0048(5)
C23 0.0168(6) 0.0123(6) 0.0148(6) 0.0004(5) -0.0001(5) -0.0049(5)
C24 0.0158(6) 0.0141(6) 0.0145(6) -0.0010(5) -0.0010(5) -0.0053(5)
C20 0.0184(6) 0.0161(6) 0.0148(6) -0.0026(5) -0.0017(5) -0.0040(5)
C31 0.0239(7) 0.0163(6) 0.0165(6) -0.0037(5) -0.0021(5) -0.0049(5)
C32 0.0211(6) 0.0129(6) 0.0123(6) -0.0042(5) -0.0024(5) -0.0027(5)
C28 0.0240(7) 0.0166(6) 0.0201(7) -0.0017(5) -0.0042(5) -0.0014(5)
C27 0.0205(7) 0.0176(6) 0.0178(6) -0.0038(5) -0.0019(5) -0.0057(5)
C37 0.0240(7) 0.0159(6) 0.0177(6) -0.0008(5) -0.0018(5) -0.0064(5)
C36 0.0369(8) 0.0127(6) 0.0201(7) -0.0017(6) -0.0052(6) -0.0044(5)
C30 0.0255(7) 0.0239(7) 0.0203(7) -0.0059(6) -0.0048(6) -0.0087(6)
C34 0.0221(7) 0.0286(8) 0.0188(7) -0.0081(6) 0.0004(5) -0.0039(6)
C33 0.0210(7) 0.0176(6) 0.0193(7) -0.0008(5) -0.0018(5) -0.0033(5)
C29 0.0218(7) 0.0252(7) 0.0174(7) -0.0027(6) -0.0062(5) -0.0039(6)
C38 0.0218(7) 0.0193(7) 0.0173(7) -0.0067(5) -0.0031(5) -0.0033(5)
C35 0.0368(8) 0.0197(7) 0.0160(7) -0.0138(6) -0.0029(6) -0.0010(5)

loop_
_atom_type_symbol
_atom_type_description
_atom_type_scat_dispersion_real
_atom_type_scat_dispersion_imag
_atom_type_scat_source
C C 0.0033 0.0016 'International Tables Vol C Tables 4.2.6.8 and 6.1.1.4'
H H 0.0000 0.0000 'International Tables Vol C Tables 4.2.6.8 and 6.1.1.4'
N N 0.0061 0.0033 'International Tables Vol C Tables 4.2.6.8 and 6.1.1.4'
O O 0.0106 0.0060 'International Tables Vol C Tables 4.2.6.8 and 6.1.1.4'
F F 0.0171 0.0103 'International Tables Vol C Tables 4.2.6.8 and 6.1.1.4'

loop_
_geom_angle_atom_site_label_1
_geom_angle_atom_site_label_2
_geom_angle_atom_site_label_3
_geom_angle
C1 N1 C6 110.75(10)
C1 N1 H1 124.6
C6 N1 H1 124.6
C3 N2 C4 112.92(10)
C3 N2 C13 124.26(11)
C4 N2 C13 122.80(11)
C11 C12 C7 120.19(12)
C11 C12 H12 119.9
C7 C12 H12 119.9
C2 C1 N1 107.49(11)
C2 C1 C19 131.11(12)
N1 C1 C19 121.27(11)
N1 C6 C5 105.48(11)
N1 C6 C7 123.03(11)
C5 C6 C7 131.18(12)
O1 C3 N2 125.03(12)
O1 C3 C2 130.37(12)
N2 C3 C2 104.56(10)
C1 C2 C5 107.14(11)
C1 C2 C3 142.97(12)
C5 C2 C3 109.22(11)
C8 C7 C12 119.19(12)
C8 C7 C6 121.21(12)
C12 C7 C6 119.47(12)
O2 C4 N2 123.74(12)
O2 C4 C5 131.42(12)
N2 C4 C5 104.84(11)
C6 C5 C2 109.10(11)
C6 C5 C4 142.06(12)
C2 C5 C4 108.36(11)
C18 C13 C14 121.11(13)
C18 C13 N2 119.90(12)
C14 C13 N2 118.98(12)
C9 C8 C7 120.18(13)
C9 C8 H8 119.9
C7 C8 H8 119.9
C8 C9 C10 120.40(13)
C8 C9 H9 119.8
C10 C9 H9 119.8
C13 C14 C15 119.34(14)
C13 C14 H14 120.3
C15 C14 H14 120.3
C12 C11 C10 120.19(13)
C12 C11 H11 119.9
C10 C11 H11 119.9
C13 C18 C17 118.80(14)
C13 C18 H18 120.6
C17 C18 H18 120.6
C9 C10 C11 119.85(13)
C9 C10 H10 120.1
C11 C10 H10 120.1
C16 C15 C14 120.06(15)
C16 C15 H15 120.0
C14 C15 H15 120.0
C17 C16 C15 120.17(14)
C17 C16 H16 119.9
C15 C16 H16 119.9
C16 C17 C18 120.51(15)
C16 C17 H17 119.7
C18 C17 H17 119.7
F3 C19 F1 108.45(12)
F3 C19 F2 106.94(12)
F1 C19 F2 105.21(11)
F3 C19 C1 111.26(11)
F1 C19 C1 113.09(11)
F2 C19 C1 111.52(11)
C20 N3 C25 111.02(11)
C20 N3 H3 124.5
C25 N3 H3 124.5
C22 N4 C23 113.47(10)
C22 N4 C32 123.71(11)
C23 N4 C32 122.80(11)
O4 C22 N4 125.38(12)
O4 C22 C21 130.17(12)
N4 C22 C21 104.44(11)
C31 C26 C27 119.49(12)
C31 C26 C25 119.70(12)
C27 C26 C25 120.75(12)
N3 C25 C24 105.57(11)
N3 C25 C26 122.20(11)
C24 C25 C26 132.11(12)
C20 C21 C24 107.44(11)
C20 C21 C22 143.29(12)
C24 C21 C22 109.19(11)
O3 C23 N4 123.71(12)
O3 C23 C24 132.10(12)
N4 C23 C24 104.19(10)
C25 C24 C21 108.83(11)
C25 C24 C23 142.33(12)
C21 C24 C23 108.72(11)
C21 C20 N3 107.14(11)
C21 C20 C38 131.64(12)
N3 C20 C38 120.92(11)
C30 C31 C26 119.88(12)
C30 C31 H31 120.1
C26 C31 H31 120.1
C37 C32 C33 121.29(12)
C37 C32 N4 119.62(12)
C33 C32 N4 119.07(12)
C27 C28 C29 120.13(13)
C27 C28 H28 119.9
C29 C28 H28 119.9
C28 C27 C26 120.12(13)
C28 C27 H27 119.9
C26 C27 H27 119.9
C32 C37 C36 118.99(13)
C32 C37 H37 120.5
C36 C37 H37 120.5
C35 C36 C37 120.13(13)
C35 C36 H36 119.9
C37 C36 H36 119.9
C31 C30 C29 120.55(13)
C31 C30 H30 119.7
C29 C30 H30 119.7
C33 C34 C35 120.09(14)
C33 C34 H34 120.0
C35 C34 H34 120.0
C34 C33 C32 119.20(13)
C34 C33 H33 120.4
C32 C33 H33 120.4
C30 C29 C28 119.82(13)
C30 C29 H29 120.1
C28 C29 H29 120.1
F6 C38 F4 109.15(12)
F6 C38 F5 106.22(12)
F4 C38 F5 104.84(11)
F6 C38 C20 112.20(11)
F4 C38 C20 112.23(11)
F5 C38 C20 111.78(11)
C36 C35 C34 120.29(13)
C36 C35 H35 119.9
C34 C35 H35 119.9

loop_
_geom_bond_atom_site_label_1
_geom_bond_atom_site_label_2
_geom_bond_distance
N1 C1 1.3731(16)
N1 C6 1.3776(16)
N1 H1 0.8800
N2 C3 1.4018(17)
N2 C4 1.4240(16)
N2 C13 1.4332(16)
F2 C19 1.3391(16)
F3 C19 1.3213(16)
F1 C19 1.3288(17)
O1 C3 1.2139(16)
O2 C4 1.2076(16)
C12 C11 1.3884(19)
C12 C7 1.4018(18)
C12 H12 0.9500
C1 C2 1.3689(18)
C1 C19 1.4837(18)
C6 C5 1.3823(18)
C6 C7 1.4636(18)
C3 C2 1.4735(18)
C2 C5 1.4074(18)
C7 C8 1.3996(18)
C4 C5 1.4663(17)
C13 C18 1.386(2)
C13 C14 1.3873(19)
C8 C9 1.3858(19)
C8 H8 0.9500
C9 C10 1.389(2)
C9 H9 0.9500
C14 C15 1.388(2)
C14 H14 0.9500
C11 C10 1.390(2)
C11 H11 0.9500
C18 C17 1.391(2)
C18 H18 0.9500
C10 H10 0.9500
C15 C16 1.384(2)
C15 H15 0.9500
C16 C17 1.382(2)
C16 H16 0.9500
C17 H17 0.9500
F4 C38 1.3269(16)
F5 C38 1.3444(17)
F6 C38 1.3190(17)
O4 C22 1.2170(16)
O3 C23 1.2040(16)
N3 C20 1.3723(17)
N3 C25 1.3761(17)
N3 H3 0.8800
N4 C22 1.3954(17)
N4 C23 1.4324(16)
N4 C32 1.4366(16)
C22 C21 1.4769(17)
C26 C31 1.3964(19)
C26 C27 1.3985(18)
C26 C25 1.4654(18)
C25 C24 1.3827(18)
C21 C20 1.3704(18)
C21 C24 1.4083(18)
C23 C24 1.4670(18)
C20 C38 1.4835(18)
C31 C30 1.3867(19)
C31 H31 0.9500
C32 C37 1.3840(18)
C32 C33 1.3858(19)
C28 C27 1.3881(19)
C28 C29 1.389(2)
C28 H28 0.9500
C27 H27 0.9500
C37 C36 1.3917(19)
C37 H37 0.9500
C36 C35 1.382(2)
C36 H36 0.9500
C30 C29 1.387(2)
C30 H30 0.9500
C34 C33 1.3847(19)
C34 C35 1.387(2)
C34 H34 0.9500
C33 H33 0.9500
C29 H29 0.9500
C35 H35 0.9500

loop_
_geom_hbond_atom_site_label_D
_geom_hbond_atom_site_label_H
_geom_hbond_atom_site_label_A
_geom_hbond_site_symmetry_A
_geom_hbond_distance_DH
_geom_hbond_distance_HA
_geom_hbond_distance_DA
_geom_hbond_angle_DHA
_geom_hbond_publ_flag
N3 H3 O1 1_564 0.88 2.01 2.8395(14) 155.7 y
N1 H1 O4 1_555 0.88 2.00 2.8757(14) 173.4 y

loop_
_geom_torsion_atom_site_label_1
_geom_torsion_atom_site_label_2
_geom_torsion_atom_site_label_3
_geom_torsion_atom_site_label_4
_geom_torsion
C6 N1 C1 C2 -0.33(14)
C6 N1 C1 C19 175.96(11)
C1 N1 C6 C5 1.50(14)
C1 N1 C6 C7 -172.82(11)
C4 N2 C3 O1 -175.96(12)
C13 N2 C3 O1 5.5(2)
C4 N2 C3 C2 2.17(14)
C13 N2 C3 C2 -176.41(11)
N1 C1 C2 C5 -0.97(14)
C19 C1 C2 C5 -176.76(13)
N1 C1 C2 C3 167.80(16)
C19 C1 C2 C3 -8.0(3)
O1 C3 C2 C1 6.3(3)
N2 C3 C2 C1 -171.73(17)
O1 C3 C2 C5 174.89(13)
N2 C3 C2 C5 -3.10(14)
C11 C12 C7 C8 0.25(19)
C11 C12 C7 C6 -175.56(12)
N1 C6 C7 C8 20.70(19)
C5 C6 C7 C8 -152.02(14)
N1 C6 C7 C12 -163.58(12)
C5 C6 C7 C12 23.7(2)
C3 N2 C4 O2 179.17(12)
C13 N2 C4 O2 -2.2(2)
C3 N2 C4 C5 -0.48(14)
C13 N2 C4 C5 178.13(11)
N1 C6 C5 C2 -2.08(14)
C7 C6 C5 C2 171.59(13)
N1 C6 C5 C4 -172.55(16)
C7 C6 C5 C4 1.1(3)
C1 C2 C5 C6 1.93(15)
C3 C2 C5 C6 -170.94(11)
C1 C2 C5 C4 175.77(11)
C3 C2 C5 C4 2.91(14)
O2 C4 C5 C6 -10.6(3)
N2 C4 C5 C6 168.98(16)
O2 C4 C5 C2 178.85(14)
N2 C4 C5 C2 -1.54(13)
C3 N2 C13 C18 -63.64(18)
C4 N2 C13 C18 117.91(15)
C3 N2 C13 C14 117.16(15)
C4 N2 C13 C14 -61.29(17)
C12 C7 C8 C9 -0.22(19)
C6 C7 C8 C9 175.51(12)
C7 C8 C9 C10 -0.3(2)
C18 C13 C14 C15 0.3(2)
N2 C13 C14 C15 179.44(13)
C7 C12 C11 C10 0.2(2)
C14 C13 C18 C17 -0.5(2)
N2 C13 C18 C17 -179.69(13)
C12 C11 C10 C9 -0.7(2)
C8 C9 C10 C11 0.8(2)
C13 C14 C15 C16 0.0(2)
C14 C15 C16 C17 0.1(2)
C15 C16 C17 C18 -0.4(3)
C13 C18 C17 C16 0.6(2)
C2 C1 C19 F3 -7.4(2)
N1 C1 C19 F3 177.30(12)
C2 C1 C19 F1 -129.75(15)
N1 C1 C19 F1 54.95(17)
C2 C1 C19 F2 111.91(16)
N1 C1 C19 F2 -63.39(16)
C23 N4 C22 O4 179.89(12)
C32 N4 C22 O4 1.8(2)
C23 N4 C22 C21 -0.01(14)
C32 N4 C22 C21 -178.08(11)
C20 N3 C25 C24 -0.67(15)
C20 N3 C25 C26 175.96(12)
C31 C26 C25 N3 159.02(12)
C27 C26 C25 N3 -23.69(19)
C31 C26 C25 C24 -25.4(2)
C27 C26 C25 C24 151.93(14)
O4 C22 C21 C20 -3.9(3)
N4 C22 C21 C20 176.03(18)
O4 C22 C21 C24 -179.59(13)
N4 C22 C21 C24 0.30(14)
C22 N4 C23 O3 179.29(12)
C32 N4 C23 O3 -2.62(19)
C22 N4 C23 C24 -0.26(14)
C32 N4 C23 C24 177.83(11)
N3 C25 C24 C21 1.02(14)
C26 C25 C24 C21 -175.14(13)
N3 C25 C24 C23 176.03(16)
C26 C25 C24 C23 -0.1(3)
C20 C21 C24 C25 -1.01(15)
C22 C21 C24 C25 176.32(11)
C20 C21 C24 C23 -177.80(11)
C22 C21 C24 C23 -0.47(14)
O3 C23 C24 C25 5.9(3)
N4 C23 C24 C25 -174.58(17)
O3 C23 C24 C21 -179.05(14)
N4 C23 C24 C21 0.44(13)
C24 C21 C20 N3 0.58(15)
C22 C21 C20 N3 -175.20(17)
C24 C21 C20 C38 174.17(14)
C22 C21 C20 C38 -1.6(3)
C25 N3 C20 C21 0.06(15)
C25 N3 C20 C38 -174.36(12)
C27 C26 C31 C30 0.1(2)
C25 C26 C31 C30 177.41(13)
C22 N4 C32 C37 -73.65(17)
C23 N4 C32 C37 108.45(14)
C22 N4 C32 C33 107.80(15)
C23 N4 C32 C33 -70.09(17)
C29 C28 C27 C26 -0.1(2)
C31 C26 C27 C28 0.2(2)
C25 C26 C27 C28 -177.12(12)
C33 C32 C37 C36 0.1(2)
N4 C32 C37 C36 -178.38(12)
C32 C37 C36 C35 0.9(2)
C26 C31 C30 C29 -0.4(2)
C35 C34 C33 C32 0.7(2)
C37 C32 C33 C34 -0.9(2)
N4 C32 C33 C34 177.59(12)
C31 C30 C29 C28 0.5(2)
C27 C28 C29 C30 -0.3(2)
C21 C20 C38 F6 32.2(2)
N3 C20 C38 F6 -154.97(13)
C21 C20 C38 F4 155.50(14)
N3 C20 C38 F4 -31.64(18)
C21 C20 C38 F5 -87.03(18)
N3 C20 C38 F5 85.83(15)
C37 C36 C35 C34 -1.2(2)
C33 C34 C35 C36 0.4(2)
